data_7114070
loop_
_publ_author_name
'Gordon, John C.'
'Shukla, Piyush'
'Cowley, Alan H.'
'Jones, Jamie N.'
'Keogh, D. Webster'
'Scott, Brian L.'

_publ_section_title
;
 Dialkyl aluminium amides: new reagents for the conversion of C???O into
 C???NR functionalitiesElectronic supplementary information (ESI)
 available: HRMS, 1H and 19F NMR data for 1???9. See
 http://www.rsc.org/suppdata/cc/b2/b203693b/
;
_journal_issue 22
_journal_name_full 'Chemical Communications'
_journal_page_first 2710
_journal_paper_doi 10.1039/b203693b
_journal_year 2002
_chemical_formula_moiety '[(C6F5)NC(CH3)CH2C(O)CH3]'
_chemical_formula_sum 'C11 H8 F5 N O'
_chemical_formula_weight 265.18
_chemical_name_common 'pentafluorophenyl beta-aminoenone'
_chemical_name_systematic ?
_space_group_IT_number 14
_symmetry_cell_setting monoclinic
_symmetry_space_group_name_Hall '-P 2ybc'
_symmetry_space_group_name_H-M 'P 1 21/c 1'
_atom_sites_solution_hydrogens geom
_atom_sites_solution_primary direct
_atom_sites_solution_secondary difmap
_audit_creation_method SHELXL-97
_cell_angle_alpha 90.000(5)
_cell_angle_beta 90.433(3)
_cell_angle_gamma 90.000(5)
_cell_formula_units_Z 4
_cell_length_a 10.830(5)
_cell_length_b 8.734(5)
_cell_length_c 11.608(5)
_cell_measurement_reflns_used all
_cell_measurement_temperature 153(2)
_cell_measurement_theta_max 30.52
_cell_measurement_theta_min 2.92
_cell_volume 1098.0(9)
_computing_cell_refinement 'Denzo SMN (Otwinoswski and Minor, 1997)'
_computing_data_collection 'Nonius Collect (Nonius BV, R. W. W. Hooft)'
_computing_data_reduction 'Scalepack (Otwinoswski and Minor, 1997)'
_computing_molecular_graphics 'SHELXL-97 (Sheldrick, 1997)'
_computing_publication_material 'SHELXL-97 (Sheldrick, 1997)'
_computing_structure_refinement 'SHELXL-97 (Sheldrick, 1997)'
_computing_structure_solution 'SHELXL-97 (Sheldrick, 1997)'
_diffrn_ambient_temperature 153(2)
_diffrn_detector_area_resol_mean '621 X 576 pixels'
_diffrn_measured_fraction_theta_full 0.874
_diffrn_measured_fraction_theta_max 0.874
_diffrn_measurement_device_type 'Nonius Kappa CCD'
_diffrn_measurement_method 'omega scans'
_diffrn_radiation_monochromator graphite
_diffrn_radiation_source 'fine-focus sealed tube'
_diffrn_radiation_type MoK\a
_diffrn_radiation_wavelength 0.71069
_diffrn_reflns_av_R_equivalents 0.1326
_diffrn_reflns_av_sigmaI/netI 0.1568
_diffrn_reflns_limit_h_max 14
_diffrn_reflns_limit_h_min -11
_diffrn_reflns_limit_k_max 9
_diffrn_reflns_limit_k_min -11
_diffrn_reflns_limit_l_max 15
_diffrn_reflns_limit_l_min -12
_diffrn_reflns_number 12000
_diffrn_reflns_theta_full 30.52
_diffrn_reflns_theta_max 30.52
_diffrn_reflns_theta_min 2.92
_diffrn_standards_decay_% N/A
_diffrn_standards_interval_count N/A
_diffrn_standards_interval_time N/A
_diffrn_standards_number N/A
_exptl_absorpt_coefficient_mu 0.161
_exptl_absorpt_correction_T_max none
_exptl_absorpt_correction_T_min none
_exptl_absorpt_correction_type none
_exptl_absorpt_process_details N/A
_exptl_crystal_colour yellow
_exptl_crystal_density_diffrn 1.604
_exptl_crystal_density_meas ?
_exptl_crystal_density_method 'not measured'
_exptl_crystal_description prism
_exptl_crystal_F_000 536
_exptl_crystal_size_max 0.2
_exptl_crystal_size_mid 0.2
_exptl_crystal_size_min 0.1
_refine_diff_density_max 0.227
_refine_diff_density_min -0.248
_refine_diff_density_rms 0.059
_refine_ls_extinction_coef 0.003(2)
_refine_ls_extinction_expression Fc^*^=kFc[1+0.001xFc^2^\l^3^/sin(2\q)]^-1/4^
_refine_ls_extinction_method SHELXL
_refine_ls_goodness_of_fit_ref 0.936
_refine_ls_hydrogen_treatment mixed
_refine_ls_matrix_type full
_refine_ls_number_parameters 191
_refine_ls_number_reflns 2941
_refine_ls_number_restraints 0
_refine_ls_restrained_S_all 0.936
_refine_ls_R_factor_all 0.2132
_refine_ls_R_factor_gt 0.0723
_refine_ls_shift/su_max 0.019
_refine_ls_shift/su_mean 0.001
_refine_ls_structure_factor_coef Fsqd
_refine_ls_weighting_details 'calc w=1/[\s^2^(Fo^2^)+(0.0494P)^2^+1.1346P] where P=(Fo^2^+2Fc^2^)/3'
_refine_ls_weighting_scheme calc
_refine_ls_wR_factor_gt 0.1221
_refine_ls_wR_factor_ref 0.1660
_reflns_number_gt 1240
_reflns_number_total 2941
_reflns_threshold_expression >2sigma(I)
_cod_data_source_file b203693b.txt
_cod_data_source_block use41
_cod_depositor_comments
;
The following automatic conversions were performed:

'_symmetry_cell_setting' value 'Monoclinic' changed to 'monoclinic'
according to
/usr/data/users/saulius/automatic-downloads/retrospective/RSC/lib/dictionaries/cif_core.dic
dictionary named 'cif_core.dic' version 2.4.2 from 2011-04-26.

Automatic conversion script
Id: cif_fix_values 2281 2013-09-26 08:29:07Z andrius 

The following automatic conversions were performed:

'_exptl_crystal_density_meas' value 'none' was changed to '?' - the
value is perceived as not measured.

Automatic conversion script
Id: cif_fix_values 3008 2015-01-20 13:52:24Z robertas 
;
_cod_original_sg_symbol_H-M P2(1)/c
_cod_database_code 7114070

loop_
_symmetry_equiv_pos_as_xyz
'x, y, z'
'-x, y+1/2, -z+1/2'
'-x, -y, -z'
'x, -y-1/2, z-1/2'

loop_
_atom_site_label
_atom_site_type_symbol
_atom_site_fract_x
_atom_site_fract_y
_atom_site_fract_z
_atom_site_U_iso_or_equiv
_atom_site_adp_type
_atom_site_occupancy
_atom_site_symmetry_multiplicity
_atom_site_calc_flag
F11 F 0.67637(17) 0.3104(2) 0.41193(15) 0.0460(6) Uani 1 1 d
F15 F 0.61618(17) -0.0669(2) 0.12789(15) 0.0456(6) Uani 1 1 d
F14 F 0.85102(19) -0.0316(3) 0.05562(16) 0.0576(7) Uani 1 1 d
F13 F 1.00097(18) 0.1767(3) 0.16149(19) 0.0628(7) Uani 1 1 d
F12 F 0.91348(18) 0.3423(3) 0.34113(19) 0.0613(7) Uani 1 1 d
O O 0.36137(19) 0.0054(3) 0.47391(17) 0.0392(6) Uani 1 1 d
N1 N 0.5176(2) 0.1006(3) 0.3104(2) 0.0327(7) Uani 1 1 d
C2 C 0.4140(3) 0.1268(4) 0.2482(3) 0.0324(8) Uani 1 1 d
C15 C 0.7185(3) 0.2253(4) 0.3240(3) 0.0343(8) Uiso 1 1 d
C12 C 0.8081(3) 0.0537(4) 0.1437(3) 0.0409(9) Uani 1 1 d
C11 C 0.6884(3) 0.0376(4) 0.1809(3) 0.0353(8) Uani 1 1 d
C10 C 0.6391(3) 0.1226(4) 0.2706(2) 0.0315(8) Uani 1 1 d
C14 C 0.8381(3) 0.2414(4) 0.2879(3) 0.0424(9) Uani 1 1 d
C13 C 0.8837(3) 0.1573(4) 0.1977(3) 0.0445(9) Uani 1 1 d
C4 C 0.2765(3) 0.0424(4) 0.4073(3) 0.0352(8) Uani 1 1 d
C3 C 0.2997(3) 0.0983(4) 0.2940(3) 0.0347(8) Uani 1 1 d
C1 C 0.4282(4) 0.1937(5) 0.1306(3) 0.0429(10) Uani 1 1 d
C5 C 0.1452(4) 0.0303(7) 0.4481(4) 0.0530(11) Uani 1 1 d
H5A H 0.135(5) -0.050(7) 0.494(5) 0.11(2) Uiso 1 1 d
H5C H 0.122(5) 0.104(7) 0.494(5) 0.12(2) Uiso 1 1 d
H1A H 0.459(3) 0.125(4) 0.079(3) 0.050(11) Uiso 1 1 d
H3 H 0.235(3) 0.123(3) 0.253(2) 0.026(8) Uiso 1 1 d
H1C H 0.490(4) 0.275(5) 0.127(3) 0.061(12) Uiso 1 1 d
H1B H 0.348(4) 0.224(4) 0.104(3) 0.058(11) Uiso 1 1 d
H5B H 0.089(4) 0.030(5) 0.386(4) 0.090(15) Uiso 1 1 d
H1 H 0.503(3) 0.077(4) 0.378(3) 0.051(12) Uiso 1 1 d

loop_
_atom_site_aniso_label
_atom_site_aniso_U_11
_atom_site_aniso_U_22
_atom_site_aniso_U_33
_atom_site_aniso_U_23
_atom_site_aniso_U_13
_atom_site_aniso_U_12
F11 0.0493(12) 0.0431(13) 0.0455(11) -0.0111(9) -0.0019(9) -0.0029(10)
F15 0.0575(13) 0.0385(13) 0.0406(11) -0.0078(9) -0.0054(9) -0.0005(10)
F14 0.0602(14) 0.0660(15) 0.0468(12) 0.0000(11) 0.0122(10) 0.0233(12)
F13 0.0361(12) 0.0752(17) 0.0771(15) 0.0177(13) 0.0109(10) 0.0042(11)
F12 0.0457(13) 0.0589(16) 0.0792(15) -0.0020(12) -0.0122(11) -0.0160(11)
O 0.0366(13) 0.0482(15) 0.0328(12) 0.0013(10) -0.0018(10) -0.0010(11)
N1 0.0326(17) 0.0365(18) 0.0290(16) 0.0019(12) -0.0012(13) -0.0037(13)
C2 0.038(2) 0.027(2) 0.0316(17) -0.0033(14) -0.0044(15) -0.0001(15)
C12 0.045(2) 0.044(2) 0.0337(19) 0.0042(16) 0.0038(16) 0.0145(19)
C11 0.043(2) 0.0304(19) 0.0327(18) 0.0029(14) -0.0024(15) 0.0005(16)
C10 0.0357(19) 0.0316(19) 0.0273(16) 0.0052(14) -0.0013(14) -0.0001(15)
C14 0.037(2) 0.041(2) 0.049(2) 0.0055(18) -0.0076(17) -0.0068(17)
C13 0.030(2) 0.054(3) 0.049(2) 0.0147(19) 0.0071(16) 0.0053(19)
C4 0.036(2) 0.029(2) 0.0411(19) -0.0045(15) -0.0024(15) -0.0020(16)
C3 0.030(2) 0.035(2) 0.0388(19) -0.0014(15) -0.0086(16) 0.0005(17)
C1 0.044(2) 0.045(3) 0.039(2) 0.0086(18) -0.0023(18) 0.001(2)
C5 0.033(2) 0.076(3) 0.050(3) 0.004(3) 0.0043(19) -0.001(2)

loop_
_atom_type_symbol
_atom_type_description
_atom_type_scat_dispersion_real
_atom_type_scat_dispersion_imag
_atom_type_scat_source
C C 0.0033 0.0016 'International Tables Vol C Tables 4.2.6.8 and 6.1.1.4'
H H 0.0000 0.0000 'International Tables Vol C Tables 4.2.6.8 and 6.1.1.4'
N N 0.0061 0.0033 'International Tables Vol C Tables 4.2.6.8 and 6.1.1.4'
O O 0.0106 0.0060 'International Tables Vol C Tables 4.2.6.8 and 6.1.1.4'
F F 0.0171 0.0103 'International Tables Vol C Tables 4.2.6.8 and 6.1.1.4'

loop_
_geom_angle_atom_site_label_1
_geom_angle_atom_site_label_2
_geom_angle_atom_site_label_3
_geom_angle
C2 N1 C10 125.2(3)
N1 C2 C3 120.7(3)
N1 C2 C1 117.7(3)
C3 C2 C1 121.6(3)
F11 C15 C14 120.1(3)
F11 C15 C10 119.0(3)
C14 C15 C10 120.9(3)
F14 C12 C13 120.2(3)
F14 C12 C11 120.7(3)
C13 C12 C11 119.1(3)
F15 C11 C12 118.1(3)
F15 C11 C10 118.6(3)
C12 C11 C10 123.2(3)
C15 C10 C11 116.2(3)
C15 C10 N1 121.3(3)
C11 C10 N1 122.5(3)
F12 C14 C15 119.8(3)
F12 C14 C13 118.6(3)
C15 C14 C13 121.5(3)
F13 C13 C12 120.1(3)
F13 C13 C14 120.9(3)
C12 C13 C14 119.0(3)
O C4 C3 121.9(3)
O C4 C5 118.9(3)
C3 C4 C5 119.2(3)
C2 C3 C4 125.7(3)

loop_
_geom_bond_atom_site_label_1
_geom_bond_atom_site_label_2
_geom_bond_distance
F11 C15 1.345(4)
F15 C11 1.348(4)
F14 C12 1.350(4)
F13 C13 1.351(4)
F12 C14 1.348(4)
O C4 1.240(4)
N1 C2 1.349(4)
N1 C10 1.411(4)
C2 C3 1.374(4)
C2 C1 1.494(5)
C15 C14 1.372(4)
C15 C10 1.385(4)
C12 C13 1.369(5)
C12 C11 1.376(5)
C11 C10 1.389(4)
C14 C13 1.374(5)
C4 C3 1.427(5)
C4 C5 1.506(5)
